data_1547781
loop_
_publ_author_name
'Wang, Xu'
'Xiong, Wenfang'
'Huang, Yubing'
'Zhu, Jiayi'
'Hu, Qiong'
'Wu, Wanqing'
'Jiang, Huanfeng'

_publ_section_title
;
 Palladium-Catalyzed Synthesis of 1H-Indenes and Phthalimides via
 Isocyanide Insertion.
;
_journal_issue 21
_journal_name_full 'Organic letters'
_journal_page_first 5818
_journal_page_last 5821
_journal_paper_doi 10.1021/acs.orglett.7b02771
_journal_volume 19
_journal_year 2017
_chemical_absolute_configuration ukn
_chemical_formula_moiety 'C21 H21 N3'
_chemical_formula_sum 'C21 H21 N3'
_chemical_formula_weight 315.41
_space_group_crystal_system monoclinic
_space_group_IT_number 4
_space_group_name_Hall 'P 2yb'
_space_group_name_H-M_alt 'P 1 21 1'
_symmetry_space_group_name_Hall 'P 2yb'
_symmetry_space_group_name_H-M 'P 1 21 1'
_atom_sites_solution_hydrogens geom
_atom_sites_solution_primary dual
_audit_creation_date 2016-12-07
_audit_creation_method
;
Olex2 1.2
(compiled 2016.11.30 svn.r3356 for OlexSys, GUI svn.r5269)
;
_audit_update_record
;
2017-05-24 deposited with the CCDC.
2017-05-24 downloaded from the CCDC.
;
_cell_angle_alpha 90
_cell_angle_beta 112.655(2)
_cell_angle_gamma 90
_cell_formula_units_Z 2
_cell_length_a 9.6502(2)
_cell_length_b 10.11860(10)
_cell_length_c 9.8060(2)
_cell_measurement_reflns_used 2342
_cell_measurement_temperature 100.00(10)
_cell_measurement_theta_max 73.0080
_cell_measurement_theta_min 4.3620
_cell_volume 883.64(3)
_computing_cell_refinement 'CrysAlisPro 1.171.38.43f (Rigaku OD, 2015)'
_computing_data_collection 'CrysAlisPro 1.171.38.43f (Rigaku OD, 2015)'
_computing_data_reduction 'CrysAlisPro 1.171.38.43f (Rigaku OD, 2015)'
_computing_molecular_graphics 'Olex2 (Dolomanov et al., 2009)'
_computing_publication_material 'Olex2 (Dolomanov et al., 2009)'
_computing_structure_refinement 'ShelXL (Sheldrick, 2015)'
_computing_structure_solution 'ShelXT (Sheldrick, 2015)'
_diffrn_ambient_environment N~2~
_diffrn_ambient_temperature 100.00(10)
_diffrn_detector 'CCD plate'
_diffrn_detector_area_resol_mean 5.2684
_diffrn_detector_type AtlasS2
_diffrn_measured_fraction_theta_full 1.0000
_diffrn_measured_fraction_theta_max 0.6463
_diffrn_measurement_details
;
List of Runs (angles in degrees, time in seconds):

  # Type    Start    End  Width  t~exp~   \w     \q     \k     \f   Frames
#--------------------------------------------------------------------------
  1  \w    -74.00  31.00   1.00    1.00    --  -40.98  77.00  60.00  105
  2  \w   -101.00 -20.00   1.00    1.00    --  -40.98 -37.00 120.00   81
  3  \w     53.00  90.00   1.00    1.00    --   40.98-125.00-150.00   37
  4  \w     35.00 104.00   1.00    1.17    --  106.95 -94.00   0.00   69
  5  \w     43.00 130.00   1.00    1.17    --  106.95 -45.00  30.00   87
  6  \w     53.00 109.00   1.00    1.17    --  106.95 -94.00 150.00   56
  7  \w     80.00 174.00   1.00    1.17    --  106.95  30.00-150.00   94
  8  \w    152.00 178.00   1.00    1.17    --  106.95 125.00  30.00   26
  9  \w    115.00 144.00   1.00    1.17    --  106.95 125.00  30.00   29
;
_diffrn_measurement_device 'four-circle diffractometer'
_diffrn_measurement_device_type 'SuperNova, Dual, Cu at zero, AtlasS2'
_diffrn_measurement_method '\w scans'
_diffrn_orient_matrix_type 'CrysAlisPro convention (1999,Acta A55,543-557)'
_diffrn_orient_matrix_UB_11 -0.0063934000
_diffrn_orient_matrix_UB_12 0.0069501000
_diffrn_orient_matrix_UB_13 -0.1592758000
_diffrn_orient_matrix_UB_21 0.1642036000
_diffrn_orient_matrix_UB_22 0.0478857000
_diffrn_orient_matrix_UB_23 0.0590316000
_diffrn_orient_matrix_UB_31 0.0540525000
_diffrn_orient_matrix_UB_32 -0.1443323000
_diffrn_orient_matrix_UB_33 0.0117903000
_diffrn_radiation_monochromator mirror
_diffrn_radiation_probe x-ray
_diffrn_radiation_type 'Cu K\a'
_diffrn_radiation_wavelength 1.54184
_diffrn_reflns_av_R_equivalents 0.0177
_diffrn_reflns_av_unetI/netI 0.0282
_diffrn_reflns_Laue_measured_fraction_full 0.999
_diffrn_reflns_Laue_measured_fraction_max 0.963
_diffrn_reflns_limit_h_max 11
_diffrn_reflns_limit_h_min -10
_diffrn_reflns_limit_k_max 7
_diffrn_reflns_limit_k_min -12
_diffrn_reflns_limit_l_max 9
_diffrn_reflns_limit_l_min -11
_diffrn_reflns_number 3109
_diffrn_reflns_point_group_measured_fraction_full 0.681
_diffrn_reflns_point_group_measured_fraction_max 0.647
_diffrn_reflns_theta_full 67.684
_diffrn_reflns_theta_max 73.419
_diffrn_reflns_theta_min 4.887
_diffrn_source 'micro-focus sealed X-ray tube'
_diffrn_source_type 'SuperNova (Cu) X-ray Source'
_exptl_absorpt_coefficient_mu 0.548
_exptl_absorpt_correction_T_max 1.00000
_exptl_absorpt_correction_T_min 0.87785
_exptl_absorpt_correction_type multi-scan
_exptl_absorpt_process_details
;
CrysAlisPro 1.171.38.43f (Rigaku Oxford Diffraction, 2015)
Empirical absorption correction using spherical harmonics,
 implemented in SCALE3 ABSPACK scaling algorithm.
;
_exptl_crystal_colour red
_exptl_crystal_density_diffrn 1.185
_exptl_crystal_description block
_exptl_crystal_F_000 336
_exptl_crystal_size_max 0.3
_exptl_crystal_size_mid 0.2
_exptl_crystal_size_min 0.2
_refine_diff_density_max 0.125
_refine_diff_density_min -0.193
_refine_diff_density_rms 0.044
_refine_ls_abs_structure_details
;
 Flack x determined using 478 quotients [(I+)-(I-)]/[(I+)+(I-)]
 (Parsons, Flack and Wagner, Acta Cryst. B69 (2013) 249-259).
;
_refine_ls_abs_structure_Flack 0.2(4)
_refine_ls_extinction_method none
_refine_ls_goodness_of_fit_ref 1.077
_refine_ls_hydrogen_treatment constr
_refine_ls_matrix_type full
_refine_ls_number_parameters 221
_refine_ls_number_reflns 2307
_refine_ls_number_restraints 1
_refine_ls_restrained_S_all 1.076
_refine_ls_R_factor_all 0.0334
_refine_ls_R_factor_gt 0.0325
_refine_ls_shift/su_max 0.000
_refine_ls_shift/su_mean 0.000
_refine_ls_structure_factor_coef Fsqd
_refine_ls_weighting_details 'w=1/[\s^2^(Fo^2^)+(0.0510P)^2^+0.0570P] where P=(Fo^2^+2Fc^2^)/3'
_refine_ls_weighting_scheme calc
_refine_ls_wR_factor_gt 0.0820
_refine_ls_wR_factor_ref 0.0833
_reflns_Friedel_coverage 0.268
_reflns_Friedel_fraction_full 0.322
_reflns_Friedel_fraction_max 0.291
_reflns_number_gt 2254
_reflns_number_total 2307
_reflns_threshold_expression 'I > 2\s(I)'
_cod_data_source_file ol7b02771_si_002.cif
_cod_data_source_block exp_121
_cod_depositor_comments 'Adding full bibliography for 1547781.cif.'
_cod_database_code 1547781
_shelx_space_group_comment
;
The symmetry employed for this shelxl refinement is uniquely defined
by the following loop, which should always be used as a source of
symmetry information in preference to the above space-group names.
They are only intended as comments.
;
_shelx_estimated_absorpt_t_max 0.898
_shelx_estimated_absorpt_t_min 0.853
_reflns_odcompleteness_completeness 100.00
_reflns_odcompleteness_iscentric 1
_reflns_odcompleteness_theta 66.97
_olex2_refinement_description
;
1. Fixed Uiso
 At 1.2 times of:
  All C(H) groups, All N(H) groups
 At 1.5 times of:
  All C(H,H,H) groups
2.a Aromatic/amide H refined with riding coordinates:
 N001(H001), C005(H005), C00A(H00A), C00D(H00D), C00E(H00E), C00F(H00F),
 C00G(H00G), C00J(H00J), C00K(H00K)
2.b Idealised Me refined as rotating group:
 C00L(H00B,H00C,H00H), C00M(H00I,H00L,H00M), C00N(H00N,H00O,H00P), C00O(H00Q,
 H00R,H00S)
;
_shelx_shelxl_version_number 2014/7
_olex2_submission_special_instructions 'No special instructions were received'
_oxdiff_exptl_absorpt_empirical_details
;
Empirical correction (ABSPACK) includes:
- Absorption correction using spherical harmonics
- Frame scaling
;
_oxdiff_exptl_absorpt_empirical_full_max 1.238
_oxdiff_exptl_absorpt_empirical_full_min 0.630

loop_
_space_group_symop_operation_xyz
'x, y, z'
'-x, y+1/2, -z'

loop_
_atom_site_label
_atom_site_type_symbol
_atom_site_fract_x
_atom_site_fract_y
_atom_site_fract_z
_atom_site_U_iso_or_equiv
_atom_site_adp_type
_atom_site_occupancy
_atom_site_site_symmetry_order
_atom_site_calc_flag
_atom_site_refinement_flags_posn
N001 N 0.37889(17) 0.73230(16) 0.14367(17) 0.0202(3) Uani 1 1 d .
H001 H 0.2842 0.7157 0.1046 0.024 Uiso 1 1 calc R
N002 N 0.23756(17) 0.51038(17) 0.17882(17) 0.0201(3) Uani 1 1 d .
N003 N 0.85032(19) 0.7332(2) 0.3058(2) 0.0328(4) Uani 1 1 d .
C004 C 0.3799(2) 0.51376(18) 0.24364(19) 0.0167(4) Uani 1 1 d .
C005 C 0.4837(2) 0.29396(19) 0.38960(19) 0.0190(4) Uani 1 1 d .
H005 H 0.3910 0.2528 0.3648 0.023 Uiso 1 1 calc R
C006 C 0.4634(2) 0.63439(19) 0.22453(19) 0.0172(4) Uani 1 1 d .
C007 C 0.1568(2) 0.3967(2) 0.1928(2) 0.0196(4) Uani 1 1 d .
C008 C 0.6350(2) 0.48145(19) 0.3731(2) 0.0193(4) Uani 1 1 d .
C009 C 0.49409(19) 0.42029(19) 0.33913(19) 0.0170(4) Uani 1 1 d .
C00A C 0.1162(2) 0.3001(2) 0.0833(2) 0.0210(4) Uani 1 1 d .
H00A H 0.1443 0.3084 0.0030 0.025 Uiso 1 1 calc R
C00B C 0.6152(2) 0.6111(2) 0.2993(2) 0.0186(4) Uani 1 1 d .
C00C C 0.7417(2) 0.6833(2) 0.3018(2) 0.0233(4) Uani 1 1 d .
C00D C 0.6160(2) 0.2303(2) 0.4786(2) 0.0217(4) Uani 1 1 d .
H00D H 0.6116 0.1454 0.5131 0.026 Uiso 1 1 calc R
C00E C 0.0336(2) 0.1912(2) 0.0943(2) 0.0233(4) Uani 1 1 d .
H00E H 0.0082 0.1263 0.0217 0.028 Uiso 1 1 calc R
C00F C 0.1107(2) 0.3854(2) 0.3098(2) 0.0245(4) Uani 1 1 d .
H00F H 0.1351 0.4509 0.3818 0.029 Uiso 1 1 calc R
C00G C 0.7649(2) 0.4187(2) 0.4630(2) 0.0246(4) Uani 1 1 d .
H00G H 0.8578 0.4596 0.4877 0.030 Uiso 1 1 calc R
C00H C -0.0123(2) 0.1774(2) 0.2125(2) 0.0237(4) Uani 1 1 d .
C00I C 0.4223(2) 0.8650(2) 0.1106(2) 0.0215(4) Uani 1 1 d .
C00J C 0.7544(2) 0.2922(2) 0.5163(2) 0.0261(4) Uani 1 1 d .
H00J H 0.8411 0.2491 0.5778 0.031 Uiso 1 1 calc R
C00K C 0.0281(2) 0.2760(2) 0.3192(2) 0.0256(4) Uani 1 1 d .
H00K H -0.0010 0.2685 0.3990 0.031 Uiso 1 1 calc R
C00L C 0.5118(2) 0.9383(2) 0.2542(2) 0.0265(4) Uani 1 1 d .
H00B H 0.4536 0.9431 0.3143 0.040 Uiso 1 1 calc GR
H00C H 0.5343 1.0261 0.2315 0.040 Uiso 1 1 calc GR
H00H H 0.6037 0.8918 0.3067 0.040 Uiso 1 1 calc GR
C00M C 0.5098(3) 0.8515(2) 0.0108(2) 0.0282(5) Uani 1 1 d .
H00I H 0.5992 0.8008 0.0605 0.042 Uiso 1 1 calc GR
H00L H 0.5366 0.9377 -0.0120 0.042 Uiso 1 1 calc GR
H00M H 0.4486 0.8075 -0.0790 0.042 Uiso 1 1 calc GR
C00N C 0.2760(2) 0.9388(2) 0.0286(3) 0.0316(5) Uani 1 1 d .
H00N H 0.2200 0.8938 -0.0622 0.047 Uiso 1 1 calc GR
H00O H 0.2980 1.0272 0.0075 0.047 Uiso 1 1 calc GR
H00P H 0.2178 0.9418 0.0889 0.047 Uiso 1 1 calc GR
C00O C -0.1050(3) 0.0604(3) 0.2219(3) 0.0354(5) Uani 1 1 d .
H00Q H -0.1952 0.0563 0.1342 0.053 Uiso 1 1 calc GR
H00R H -0.1307 0.0697 0.3067 0.053 Uiso 1 1 calc GR
H00S H -0.0482 -0.0193 0.2307 0.053 Uiso 1 1 calc GR

loop_
_atom_site_aniso_label
_atom_site_aniso_U_11
_atom_site_aniso_U_22
_atom_site_aniso_U_33
_atom_site_aniso_U_23
_atom_site_aniso_U_13
_atom_site_aniso_U_12
N001 0.0160(7) 0.0184(8) 0.0240(8) 0.0017(7) 0.0053(6) -0.0030(7)
N002 0.0170(8) 0.0199(8) 0.0221(8) 0.0001(7) 0.0063(6) -0.0028(7)
N003 0.0197(9) 0.0354(10) 0.0402(10) 0.0094(9) 0.0081(8) -0.0058(8)
C004 0.0177(9) 0.0169(9) 0.0162(8) -0.0011(7) 0.0074(7) -0.0002(8)
C005 0.0203(9) 0.0207(9) 0.0175(8) -0.0001(8) 0.0088(7) -0.0009(8)
C006 0.0181(9) 0.0175(9) 0.0165(8) -0.0025(7) 0.0071(7) -0.0025(7)
C007 0.0131(8) 0.0190(9) 0.0238(9) 0.0020(8) 0.0041(7) -0.0010(7)
C008 0.0195(9) 0.0206(10) 0.0185(8) -0.0007(8) 0.0081(7) -0.0020(8)
C009 0.0162(8) 0.0198(9) 0.0153(8) -0.0012(7) 0.0063(7) 0.0009(7)
C00A 0.0160(9) 0.0203(9) 0.0260(9) -0.0009(8) 0.0073(8) -0.0004(8)
C00B 0.0165(8) 0.0194(9) 0.0194(9) -0.0008(7) 0.0064(7) -0.0023(7)
C00C 0.0202(10) 0.0248(10) 0.0228(9) 0.0037(8) 0.0060(8) 0.0003(8)
C00D 0.0257(9) 0.0205(9) 0.0204(9) 0.0027(8) 0.0106(8) 0.0033(8)
C00E 0.0178(9) 0.0208(9) 0.0275(10) -0.0027(8) 0.0044(8) -0.0016(8)
C00F 0.0243(10) 0.0233(10) 0.0248(10) -0.0015(8) 0.0082(8) -0.0028(9)
C00G 0.0166(9) 0.0291(11) 0.0262(10) 0.0018(9) 0.0060(8) -0.0021(8)
C00H 0.0162(9) 0.0230(10) 0.0290(10) 0.0042(8) 0.0053(8) -0.0017(8)
C00I 0.0210(9) 0.0190(10) 0.0236(9) 0.0013(8) 0.0075(8) -0.0035(8)
C00J 0.0240(10) 0.0287(11) 0.0241(9) 0.0055(9) 0.0077(8) 0.0062(9)
C00K 0.0214(9) 0.0297(11) 0.0261(10) 0.0038(9) 0.0096(8) -0.0023(9)
C00L 0.0321(11) 0.0194(10) 0.0283(10) -0.0020(8) 0.0120(9) -0.0055(9)
C00M 0.0320(11) 0.0302(11) 0.0246(10) 0.0052(9) 0.0132(8) -0.0026(9)
C00N 0.0257(10) 0.0212(10) 0.0430(12) 0.0098(10) 0.0078(9) 0.0012(9)
C00O 0.0309(12) 0.0324(12) 0.0381(12) 0.0061(10) 0.0080(10) -0.0121(10)

loop_
_atom_type_symbol
_atom_type_description
_atom_type_scat_dispersion_real
_atom_type_scat_dispersion_imag
_atom_type_scat_source
C C 0.0181 0.0091 'International Tables Vol C Tables 4.2.6.8 and 6.1.1.4'
H H 0.0000 0.0000 'International Tables Vol C Tables 4.2.6.8 and 6.1.1.4'
N N 0.0311 0.0180 'International Tables Vol C Tables 4.2.6.8 and 6.1.1.4'

loop_
_geom_angle_atom_site_label_1
_geom_angle_atom_site_label_2
_geom_angle_atom_site_label_3
_geom_angle
C006 N001 H001 114.9
C006 N001 C00I 130.17(16)
C00I N001 H001 114.9
C004 N002 C007 119.90(17)
N002 C004 C006 118.91(17)
N002 C004 C009 134.11(18)
C009 C004 C006 106.96(14)
C009 C005 H005 120.9
C009 C005 C00D 118.25(18)
C00D C005 H005 120.9
N001 C006 C004 116.13(15)
N001 C006 C00B 136.26(18)
C00B C006 C004 107.61(16)
C00A C007 N002 119.63(16)
C00F C007 N002 120.52(18)
C00F C007 C00A 119.73(18)
C009 C008 C00B 110.08(16)
C00G C008 C009 120.36(18)
C00G C008 C00B 129.56(17)
C005 C009 C004 132.48(17)
C005 C009 C008 120.99(17)
C008 C009 C004 106.49(16)
C007 C00A H00A 120.1
C00E C00A C007 119.77(17)
C00E C00A H00A 120.1
C006 C00B C008 108.79(16)
C006 C00B C00C 130.69(18)
C00C C00B C008 120.23(17)
N003 C00C C00B 174.9(2)
C005 C00D H00D 119.6
C00J C00D C005 120.8(2)
C00J C00D H00D 119.6
C00A C00E H00E 119.4
C00A C00E C00H 121.26(19)
C00H C00E H00E 119.4
C007 C00F H00F 120.1
C007 C00F C00K 119.76(19)
C00K C00F H00F 120.1
C008 C00G H00G 120.7
C008 C00G C00J 118.69(18)
C00J C00G H00G 120.7
C00E C00H C00O 121.0(2)
C00K C00H C00E 117.82(19)
C00K C00H C00O 121.22(19)
N001 C00I C00L 110.21(16)
N001 C00I C00M 109.45(17)
N001 C00I C00N 106.08(15)
C00M C00I C00L 112.21(17)
C00N C00I C00L 109.14(17)
C00N C00I C00M 109.55(17)
C00D C00J C00G 120.88(19)
C00D C00J H00J 119.6
C00G C00J H00J 119.6
C00F C00K H00K 119.2
C00H C00K C00F 121.63(19)
C00H C00K H00K 119.2
C00I C00L H00B 109.5
C00I C00L H00C 109.5
C00I C00L H00H 109.5
H00B C00L H00C 109.5
H00B C00L H00H 109.5
H00C C00L H00H 109.5
C00I C00M H00I 109.5
C00I C00M H00L 109.5
C00I C00M H00M 109.5
H00I C00M H00L 109.5
H00I C00M H00M 109.5
H00L C00M H00M 109.5
C00I C00N H00N 109.5
C00I C00N H00O 109.5
C00I C00N H00P 109.5
H00N C00N H00O 109.5
H00N C00N H00P 109.5
H00O C00N H00P 109.5
C00H C00O H00Q 109.5
C00H C00O H00R 109.5
C00H C00O H00S 109.5
H00Q C00O H00R 109.5
H00Q C00O H00S 109.5
H00R C00O H00S 109.5

loop_
_geom_bond_atom_site_label_1
_geom_bond_atom_site_label_2
_geom_bond_distance
N001 H001 0.8600
N001 C006 1.333(2)
N001 C00I 1.479(2)
N002 C004 1.273(2)
N002 C007 1.426(3)
N003 C00C 1.150(3)
C004 C006 1.513(2)
C004 C009 1.480(3)
C005 H005 0.9300
C005 C009 1.388(3)
C005 C00D 1.397(3)
C006 C00B 1.383(2)
C007 C00A 1.392(3)
C007 C00F 1.386(3)
C008 C009 1.412(3)
C008 C00B 1.475(3)
C008 C00G 1.379(3)
C00A H00A 0.9300
C00A C00E 1.388(3)
C00B C00C 1.415(3)
C00D H00D 0.9300
C00D C00J 1.390(3)
C00E H00E 0.9300
C00E C00H 1.397(3)
C00F H00F 0.9300
C00F C00K 1.388(3)
C00G H00G 0.9300
C00G C00J 1.401(3)
C00H C00K 1.389(3)
C00H C00O 1.508(3)
C00I C00L 1.530(3)
C00I C00M 1.525(3)
C00I C00N 1.524(3)
C00J H00J 0.9300
C00K H00K 0.9300
C00L H00B 0.9600
C00L H00C 0.9600
C00L H00H 0.9600
C00M H00I 0.9600
C00M H00L 0.9600
C00M H00M 0.9600
C00N H00N 0.9600
C00N H00O 0.9600
C00N H00P 0.9600
C00O H00Q 0.9600
C00O H00R 0.9600
C00O H00S 0.9600
